data_4342934
loop_
_publ_author_name
'Li, Yan-Yan'
'Li, Bing-Xuan'
'Zhang, Ge'
'Zhou, Liu-Jiang'
'Lin, Hua'
'Shen, Jin-Ni'
'Zhang, Cheng-Yi'
'Chen, Ling'
'Wu, Li-Ming'

_publ_section_title
;
 Syntheses, Characterization, and Optical Properties of Centrosymmetric
 Ba3(BS3)1.5(MS3)0.5 and Noncentrosymmetric Ba3(BQ3)(SbQ3).
;
_journal_issue 10
_journal_name_full 'Inorganic chemistry'
_journal_page_first 4761
_journal_page_last 4767
_journal_paper_doi 10.1021/acs.inorgchem.5b00189
_journal_volume 54
_journal_year 2015
_chemical_formula_sum 'B Ba3 S6 Sb'
_chemical_formula_weight 736.94
_chemical_name_systematic
; 
 ? 
;
_space_group_IT_number 189
_symmetry_cell_setting hexagonal
_symmetry_space_group_name_Hall 'P -6 -2'
_symmetry_space_group_name_H-M 'P -6 2 m'
_atom_sites_solution_primary direct
_atom_sites_solution_secondary difmap
_audit_creation_method SHELXL-97
_cell_angle_alpha 90.00
_cell_angle_beta 90.00
_cell_angle_gamma 120.00
_cell_formula_units_Z 9
_cell_length_a 17.0560(9)
_cell_length_b 17.0560(9)
_cell_length_c 10.9040(9)
_cell_measurement_temperature 293(2)
_cell_volume 2747.1(3)
_computing_structure_refinement 'SHELXL-97 (Sheldrick, 1997)'
_computing_structure_solution 'SHELXS-97 (Sheldrick, 1990)'
_diffrn_ambient_temperature 293(2)
_diffrn_measured_fraction_theta_full 0.997
_diffrn_measured_fraction_theta_max 0.997
_diffrn_radiation_monochromator graphite
_diffrn_radiation_source 'fine-focus sealed tube'
_diffrn_radiation_type MoK\a
_diffrn_radiation_wavelength 0.71073
_diffrn_reflns_av_R_equivalents 0.0513
_diffrn_reflns_av_sigmaI/netI 0.0298
_diffrn_reflns_limit_h_max 17
_diffrn_reflns_limit_h_min -22
_diffrn_reflns_limit_k_max 21
_diffrn_reflns_limit_k_min -22
_diffrn_reflns_limit_l_max 14
_diffrn_reflns_limit_l_min -14
_diffrn_reflns_number 21768
_diffrn_reflns_theta_full 27.50
_diffrn_reflns_theta_max 27.50
_diffrn_reflns_theta_min 2.32
_exptl_absorpt_coefficient_mu 12.701
_exptl_absorpt_correction_T_max 1.0000
_exptl_absorpt_correction_T_min 0.6529
_exptl_absorpt_correction_type multi-scan
_exptl_crystal_colour Colorless
_exptl_crystal_density_diffrn 4.009
_exptl_crystal_density_method 'not measured'
_exptl_crystal_description Prism
_exptl_crystal_F_000 2880
_exptl_crystal_size_max 0.2000
_exptl_crystal_size_mid 0.2000
_exptl_crystal_size_min 0.2000
_refine_diff_density_max 1.896
_refine_diff_density_min -1.919
_refine_diff_density_rms 0.183
_refine_ls_abs_structure_details 'Flack H D (1983), Acta Cryst. A39, 876-881'
_refine_ls_abs_structure_Flack 0.00(5)
_refine_ls_extinction_coef 0.000307(18)
_refine_ls_extinction_expression Fc^*^=kFc[1+0.001xFc^2^\l^3^/sin(2\q)]^-1/4^
_refine_ls_extinction_method SHELXL
_refine_ls_goodness_of_fit_ref 1.094
_refine_ls_matrix_type full
_refine_ls_number_parameters 115
_refine_ls_number_reflns 2343
_refine_ls_number_restraints 19
_refine_ls_restrained_S_all 1.092
_refine_ls_R_factor_all 0.0328
_refine_ls_R_factor_gt 0.0317
_refine_ls_shift/su_max 0.000
_refine_ls_shift/su_mean 0.000
_refine_ls_structure_factor_coef Fsqd
_refine_ls_weighting_details 'calc w=1/[\s^2^(Fo^2^)+(0.0220P)^2^+18.6526P] where P=(Fo^2^+2Fc^2^)/3'
_refine_ls_weighting_scheme calc
_refine_ls_wR_factor_gt 0.0656
_refine_ls_wR_factor_ref 0.0686
_reflns_number_gt 2298
_reflns_number_total 2343
_reflns_threshold_expression >2sigma(I)
_cod_data_source_file ic5b00189_si_002.cif
_cod_data_source_block 3-Ba3BSbS6
_cod_depositor_comments
;
The following automatic conversions were performed:

'_exptl_absorpt_correction_type' value 'Multi-scan' changed to
'multi-scan' according to
/usr/data/users/saulius/crontab/automatic-downloads/rss-feeds/ACS/lib/dictionaries/cif_core.dic
dictionary named 'cif_core.dic' version 2.4.2 from 2011-04-26.

Automatic conversion script
Id: cif_fix_values 3271 2015-04-21 07:52:19Z andrius 

 Adding full bibliography for 4342932--4342935.cif.
;
_cod_original_sg_symbol_H-M P-62m
_cod_database_code 4342934

loop_
_symmetry_equiv_pos_as_xyz
'x, y, z'
'-y, x-y, z'
'-x+y, -x, z'
'x, y, -z'
'-y, x-y, -z'
'-x+y, -x, -z'
'y, x, -z'
'x-y, -y, -z'
'-x, -x+y, -z'
'y, x, z'
'x-y, -y, z'
'-x, -x+y, z'

loop_
_atom_site_label
_atom_site_type_symbol
_atom_site_fract_x
_atom_site_fract_y
_atom_site_fract_z
_atom_site_U_iso_or_equiv
_atom_site_adp_type
_atom_site_occupancy
_atom_site_symmetry_multiplicity
_atom_site_calc_flag
_atom_site_refinement_flags
Ba1 Ba 0.53045(4) 0.0000 0.19730(7) 0.02129(17) Uani 1 2 d S
Ba2 Ba 0.15738(4) 0.33486(4) 0.19259(5) 0.02498(14) Uani 1 1 d .
Ba3 Ba 0.17368(6) 0.52713(6) 0.5000 0.02444(19) Uani 1 2 d S
Ba4 Ba 0.85544(6) 0.0000 0.5000 0.0200(2) Uani 1 4 d S
B1 B 0.0000 0.6510(13) 0.5000 0.021(4) Uani 1 4 d SU
B2 B 0.3644(10) 0.0000 0.0000 0.014(3) Uani 1 4 d SU
B3 B 0.6864(13) 0.0000 0.0000 0.019(4) Uani 1 4 d SU
Sb1' Sb 0.3014(6) 0.3886(5) 0.5000 0.0073(15) Uani 0.0849(6) 2 d SP
Sb1 Sb 0.27100(9) 0.0000 0.5000 0.0380(5) Uani 0.8303(12) 4 d SP
Sb2 Sb 0.0000 0.0000 0.18635(12) 0.0196(3) Uani 1 6 d S
Sb3 Sb 0.3333 0.6667 0.19298(8) 0.0233(2) Uani 1 3 d S
S1 S 0.1398(4) 0.3243(5) 0.5000 0.0230(14) Uani 0.50 2 d SP
S2 S 0.3622(2) 0.0000 0.3291(3) 0.0489(12) Uani 1 2 d S
S3 S 0.12432(19) 0.0000 0.2986(3) 0.0199(6) Uani 1 2 d S
S4 S 0.31841(16) 0.53543(16) 0.3044(2) 0.0238(5) Uani 1 1 d .
S5 S 0.5429(2) 0.0000 0.5000 0.0211(9) Uani 1 4 d S
S6 S 0.7021(2) 0.0000 0.3467(3) 0.0451(11) Uani 1 2 d S
S7 S 0.3143(2) 0.4191(2) 0.0000 0.0222(6) Uani 1 2 d S
S8 S 0.7954(3) 0.0000 0.0000 0.0310(11) Uani 1 4 d S
S9 S 0.2486(3) 0.0000 0.0000 0.0198(8) Uani 1 4 d S
S10 S 0.1084(2) 0.4630(3) 0.0000 0.0298(7) Uani 1 2 d S

loop_
_atom_site_aniso_label
_atom_site_aniso_U_11
_atom_site_aniso_U_22
_atom_site_aniso_U_33
_atom_site_aniso_U_23
_atom_site_aniso_U_13
_atom_site_aniso_U_12
Ba1 0.0224(3) 0.0249(4) 0.0173(3) 0.000 0.0039(2) 0.0125(2)
Ba2 0.0195(3) 0.0259(3) 0.0293(3) -0.0061(3) -0.0020(2) 0.0111(2)
Ba3 0.0279(4) 0.0299(4) 0.0186(4) 0.000 0.000 0.0168(4)
Ba4 0.0201(4) 0.0214(6) 0.0189(5) 0.000 0.000 0.0107(3)
B1 0.025(7) 0.031(7) 0.004(6) 0.000 0.000 0.013(4)
B2 0.004(5) 0.005(6) 0.035(7) 0.000 0.000 0.002(3)
B3 0.025(6) 0.011(7) 0.017(7) 0.000 0.000 0.006(3)
Sb1' 0.014(4) 0.004(4) 0.002(3) 0.000 0.000 0.003(3)
Sb1 0.0321(6) 0.0881(15) 0.0126(6) 0.000 0.000 0.0440(8)
Sb2 0.0223(5) 0.0223(5) 0.0144(6) 0.000 0.000 0.0111(2)
Sb3 0.0280(3) 0.0280(3) 0.0138(4) 0.000 0.000 0.01402(17)
S1 0.043(4) 0.019(3) 0.014(3) 0.000 0.000 0.021(3)
S2 0.0390(14) 0.109(4) 0.0221(16) 0.000 0.0002(12) 0.054(2)
S3 0.0195(11) 0.0195(16) 0.0207(14) 0.000 0.0018(10) 0.0098(8)
S4 0.0279(13) 0.0216(11) 0.0222(10) -0.0036(9) -0.0021(9) 0.0126(10)
S5 0.0200(15) 0.025(2) 0.0199(19) 0.000 0.000 0.0126(11)
S6 0.0370(14) 0.082(3) 0.0314(18) 0.000 -0.0048(14) 0.0409(17)
S7 0.0212(15) 0.0243(17) 0.0228(14) 0.000 0.000 0.0126(14)
S8 0.0239(18) 0.030(3) 0.041(3) 0.000 0.000 0.0148(13)
S9 0.0221(16) 0.0194(19) 0.0170(18) 0.000 0.000 0.0097(10)
S10 0.0269(17) 0.0249(17) 0.0368(18) 0.000 0.000 0.0122(15)

loop_
_atom_type_symbol
_atom_type_description
_atom_type_scat_dispersion_real
_atom_type_scat_dispersion_imag
_atom_type_scat_source
B B 0.0013 0.0007 'International Tables Vol C Tables 4.2.6.8 and 6.1.1.4'
S S 0.1246 0.1234 'International Tables Vol C Tables 4.2.6.8 and 6.1.1.4'
Sb Sb -0.5866 1.5461 'International Tables Vol C Tables 4.2.6.8 and 6.1.1.4'
Ba Ba -0.3244 2.2819 'International Tables Vol C Tables 4.2.6.8 and 6.1.1.4'

loop_
_geom_angle_atom_site_label_1
_geom_angle_atom_site_label_2
_geom_angle_atom_site_label_3
_geom_angle
_geom_angle_site_symmetry_1
_geom_angle_site_symmetry_3
S7 Ba1 S7 58.31(11) 2_655 9_655
S7 Ba1 S2 142.80(7) 2_655 .
S7 Ba1 S2 142.80(7) 9_655 .
S7 Ba1 S5 129.80(7) 2_655 .
S7 Ba1 S5 129.80(7) 9_655 .
S2 Ba1 S5 67.07(10) . .
S7 Ba1 S6 81.19(8) 2_655 .
S7 Ba1 S6 81.19(8) 9_655 .
S2 Ba1 S6 124.31(9) . .
S5 Ba1 S6 57.24(10) . .
S7 Ba1 S10 71.22(8) 2_655 3
S7 Ba1 S10 97.95(6) 9_655 3
S2 Ba1 S10 74.76(8) . 3
S5 Ba1 S10 132.25(7) . 3
S6 Ba1 S10 147.47(7) . 3
S7 Ba1 S10 97.95(6) 2_655 7
S7 Ba1 S10 71.22(8) 9_655 7
S2 Ba1 S10 74.76(8) . 7
S5 Ba1 S10 132.25(7) . 7
S6 Ba1 S10 147.47(7) . 7
S10 Ba1 S10 56.37(12) 3 7
S7 Ba1 B3 31.27(10) 2_655 .
S7 Ba1 B3 31.27(10) 9_655 .
S2 Ba1 B3 167.6(2) . .
S5 Ba1 B3 125.3(2) . .
S6 Ba1 B3 68.1(2) . .
S10 Ba1 B3 94.4(2) 3 .
S10 Ba1 B3 94.4(2) 7 .
S7 Ba1 S4 124.00(7) 2_655 12_655
S7 Ba1 S4 70.35(6) 9_655 12_655
S2 Ba1 S4 92.09(5) . 12_655
S5 Ba1 S4 69.67(4) . 12_655
S6 Ba1 S4 69.83(4) . 12_655
S10 Ba1 S4 140.71(7) 3 12_655
S10 Ba1 S4 84.60(7) 7 12_655
B3 Ba1 S4 92.77(10) . 12_655
S7 Ba1 S4 70.35(6) 2_655 2_655
S7 Ba1 S4 124.00(7) 9_655 2_655
S2 Ba1 S4 92.09(5) . 2_655
S5 Ba1 S4 69.67(4) . 2_655
S6 Ba1 S4 69.83(4) . 2_655
S10 Ba1 S4 84.60(7) 3 2_655
S10 Ba1 S4 140.71(7) 7 2_655
B3 Ba1 S4 92.77(10) . 2_655
S4 Ba1 S4 133.55(8) 12_655 2_655
S7 Ba1 Ba1 47.40(4) 2_655 4
S7 Ba1 Ba1 47.40(4) 9_655 4
S2 Ba1 Ba1 116.61(7) . 4
S5 Ba1 Ba1 176.33(7) . 4
S6 Ba1 Ba1 119.09(7) . 4
S10 Ba1 Ba1 50.62(4) 3 4
S10 Ba1 Ba1 50.62(4) 7 4
B3 Ba1 Ba1 51.0(2) . 4
S4 Ba1 Ba1 109.56(4) 12_655 4
S4 Ba1 Ba1 109.56(4) 2_655 4
S7 Ba1 Ba3 166.57(6) 2_655 7_556
S7 Ba1 Ba3 114.30(5) 9_655 7_556
S2 Ba1 Ba3 50.17(5) . 7_556
S5 Ba1 Ba3 44.16(4) . 7_556
S6 Ba1 Ba3 86.64(6) . 7_556
S10 Ba1 Ba3 122.07(6) 3 7_556
S10 Ba1 Ba3 89.25(4) 7 7_556
B3 Ba1 Ba3 137.26(12) . 7_556
S4 Ba1 Ba3 45.14(4) 12_655 7_556
S4 Ba1 Ba3 110.68(4) 2_655 7_556
Ba1 Ba1 Ba3 137.818(11) 4 7_556
S7 Ba2 S9 95.80(4) . 2
S7 Ba2 S6 83.75(8) . 3_665
S9 Ba2 S6 143.13(11) 2 3_665
S7 Ba2 S2 143.82(8) . 2
S9 Ba2 S2 78.60(7) 2 2
S6 Ba2 S2 121.81(8) 3_665 2
S7 Ba2 S1 136.61(12) . .
S9 Ba2 S1 127.59(11) 2 .
S6 Ba2 S1 61.78(12) 3_665 .
S2 Ba2 S1 60.03(12) 2 .
S7 Ba2 S4 72.57(6) . .
S9 Ba2 S4 142.30(9) 2 .
S6 Ba2 S4 72.70(7) 3_665 .
S2 Ba2 S4 90.06(6) 2 .
S1 Ba2 S4 72.49(12) . .
S7 Ba2 S10 73.78(8) . .
S9 Ba2 S10 57.56(9) 2 .
S6 Ba2 S10 152.11(10) 3_665 .
S2 Ba2 S10 73.21(8) 2 .
S1 Ba2 S10 127.02(11) . .
S4 Ba2 S10 84.76(7) . .
S7 Ba2 S8 57.53(10) . 3_665
S9 Ba2 S8 73.12(9) 2 3_665
S6 Ba2 S8 75.84(6) 3_665 3_665
S2 Ba2 S8 146.94(9) 2 3_665
S1 Ba2 S8 128.23(11) . 3_665
S4 Ba2 S8 122.88(9) . 3_665
S10 Ba2 S8 104.43(4) . 3_665
S7 Ba2 S3 138.41(8) . 2
S9 Ba2 S3 72.34(7) 2 2
S6 Ba2 S3 83.66(8) 3_665 2
S2 Ba2 S3 74.34(8) 2 2
S1 Ba2 S3 66.82(13) . 2
S4 Ba2 S3 138.98(6) . 2
S10 Ba2 S3 124.16(7) . 2
S8 Ba2 S3 80.96(9) 3_665 2
S7 Ba2 Sb1' 99.88(11) . .
S9 Ba2 Sb1' 163.07(11) 2 .
S6 Ba2 Sb1' 34.52(12) 3_665 .
S2 Ba2 Sb1' 92.27(12) 2 .
S1 Ba2 Sb1' 37.02(15) . .
S4 Ba2 Sb1' 50.62(11) . .
S10 Ba2 Sb1' 133.55(13) . .
S8 Ba2 Sb1' 110.26(12) 3_665 .
S3 Ba2 Sb1' 91.55(11) 2 .
S7 Ba2 Ba2 47.85(4) . 4
S9 Ba2 Ba2 47.951(11) 2 4
S6 Ba2 Ba2 121.27(6) 3_665 4
S2 Ba2 Ba2 116.82(6) 2 4
S1 Ba2 Ba2 175.53(11) . 4
S4 Ba2 Ba2 111.23(4) . 4
S10 Ba2 Ba2 52.15(4) . 4
S8 Ba2 Ba2 52.282(17) 3_665 4
S3 Ba2 Ba2 109.66(5) 2 4
Sb1' Ba2 Ba2 147.31(10) . 4
S7 Ba2 Ba4 122.81(6) . 3_665
S9 Ba2 Ba4 115.47(7) 2 3_665
S6 Ba2 Ba4 42.45(7) 3_665 3_665
S2 Ba2 Ba4 90.90(6) 2 3_665
S1 Ba2 Ba4 42.55(11) . 3_665
S4 Ba2 Ba4 100.38(4) . 3_665
S10 Ba2 Ba4 163.40(6) . 3_665
S8 Ba2 Ba4 86.15(3) 3_665 3_665
S3 Ba2 Ba4 43.92(4) 2 3_665
Sb1' Ba2 Ba4 49.79(11) . 3_665
Ba2 Ba2 Ba4 136.852(9) 4 3_665
S5 Ba3 S4 76.39(6) 2 6_566
S5 Ba3 S4 76.39(6) 2 3_565
S4 Ba3 S4 84.37(9) 6_566 3_565
S5 Ba3 S1 115.31(14) 2 .
S4 Ba3 S1 137.37(5) 6_566 .
S4 Ba3 S1 137.37(5) 3_565 .
S5 Ba3 S4 137.87(4) 2 4_556
S4 Ba3 S4 70.27(8) 6_566 4_556
S4 Ba3 S4 123.68(7) 3_565 4_556
S1 Ba3 S4 76.57(9) . 4_556
S5 Ba3 S4 137.87(4) 2 .
S4 Ba3 S4 123.68(7) 6_566 .
S4 Ba3 S4 70.27(8) 3_565 .
S1 Ba3 S4 76.57(9) . .
S4 Ba3 S4 83.24(8) 4_556 .
S5 Ba3 S2 66.55(7) 2 2
S4 Ba3 S2 142.22(7) 6_566 2
S4 Ba3 S2 93.60(7) 3_565 2
S1 Ba3 S2 60.06(11) . 2
S4 Ba3 S2 136.43(8) 4_556 2
S4 Ba3 S2 90.28(6) . 2
S5 Ba3 S2 66.55(7) 2 5_556
S4 Ba3 S2 93.60(8) 6_566 5_556
S4 Ba3 S2 142.22(7) 3_565 5_556
S1 Ba3 S2 60.06(11) . 5_556
S4 Ba3 S2 90.28(6) 4_556 5_556
S4 Ba3 S2 136.43(8) . 5_556
S2 Ba3 S2 65.60(11) 2 5_556
S5 Ba3 Sb1 82.67(7) 2 2
S4 Ba3 Sb1 131.83(4) 6_566 2
S4 Ba3 Sb1 131.83(4) 3_565 2
S1 Ba3 Sb1 32.64(12) . 2
S4 Ba3 Sb1 100.82(5) 4_556 2
S4 Ba3 Sb1 100.82(5) . 2
S2 Ba3 Sb1 38.27(6) 2 2
S2 Ba3 Sb1 38.27(6) 5_556 2
S5 Ba3 Sb1' 36.46(14) 2 3_565
S4 Ba3 Sb1' 52.65(8) 6_566 3_565
S4 Ba3 Sb1' 52.65(8) 3_565 3_565
S1 Ba3 Sb1' 151.77(17) . 3_565
S4 Ba3 Sb1' 122.73(9) 4_556 3_565
S4 Ba3 Sb1' 122.73(9) . 3_565
S2 Ba3 Sb1' 96.89(12) 2 3_565
S2 Ba3 Sb1' 96.89(12) 5_556 3_565
Sb1 Ba3 Sb1' 119.13(13) 2 3_565
S5 Ba3 Sb1' 152.95(14) 2 .
S4 Ba3 Sb1' 121.94(9) 6_566 .
S4 Ba3 Sb1' 121.94(9) 3_565 .
S1 Ba3 Sb1' 37.64(16) . .
S4 Ba3 Sb1' 51.84(8) 4_556 .
S4 Ba3 Sb1' 51.84(8) . .
S2 Ba3 Sb1' 91.02(11) 2 .
S2 Ba3 Sb1' 91.02(11) 5_556 .
Sb1 Ba3 Sb1' 70.28(12) 2 .
Sb1' Ba3 Sb1' 170.59(13) 3_565 .
S5 Ba3 Ba3 92.35(7) 2 3_565
S4 Ba3 Ba3 46.18(4) 6_566 3_565
S4 Ba3 Ba3 46.18(4) 3_565 3_565
S1 Ba3 Ba3 152.34(12) . 3_565
S4 Ba3 Ba3 82.86(4) 4_556 3_565
S4 Ba3 Ba3 82.86(4) . 3_565
S2 Ba3 Ba3 139.12(6) 2 3_565
S2 Ba3 Ba3 139.12(6) 5_556 3_565
Sb1 Ba3 Ba3 175.02(3) 2 3_565
Sb1' Ba3 Ba3 55.89(13) 3_565 3_565
Sb1' Ba3 Ba3 114.70(12) . 3_565
S6 Ba4 S6 65.17(15) . 4_556
S6 Ba4 S1 66.14(10) . 2_655
S6 Ba4 S1 66.14(10) 4_556 2_655
S6 Ba4 S1 66.14(10) . 9_656
S6 Ba4 S1 66.14(10) 4_556 9_656
S1 Ba4 S1 122.6(2) 2_655 9_656
S6 Ba4 S3 137.92(7) . 5_656
S6 Ba4 S3 90.02(7) 4_556 5_656
S1 Ba4 S3 135.78(5) 2_655 5_656
S1 Ba4 S3 72.93(10) 9_656 5_656
S6 Ba4 S3 90.02(7) . 3_655
S6 Ba4 S3 137.92(7) 4_556 3_655
S1 Ba4 S3 72.93(10) 2_655 3_655
S1 Ba4 S3 135.78(5) 9_656 3_655
S3 Ba4 S3 127.71(9) 5_656 3_655
S6 Ba4 S3 137.92(7) . 6_656
S6 Ba4 S3 90.02(7) 4_556 6_656
S1 Ba4 S3 72.93(10) 2_655 6_656
S1 Ba4 S3 135.78(5) 9_656 6_656
S3 Ba4 S3 70.31(11) 5_656 6_656
S3 Ba4 S3 87.05(8) 3_655 6_656
S6 Ba4 S3 90.02(7) . 2_655
S6 Ba4 S3 137.92(7) 4_556 2_655
S1 Ba4 S3 135.78(5) 2_655 2_655
S1 Ba4 S3 72.93(10) 9_656 2_655
S3 Ba4 S3 87.05(8) 5_656 2_655
S3 Ba4 S3 70.31(11) 3_655 2_655
S3 Ba4 S3 127.71(9) 6_656 2_655
S6 Ba4 B1 32.59(7) . 3
S6 Ba4 B1 32.59(7) 4_556 3
S1 Ba4 B1 61.30(12) 2_655 3
S1 Ba4 B1 61.30(12) 9_656 3
S3 Ba4 B1 116.15(5) 5_656 3
S3 Ba4 B1 116.15(5) 3_655 3
S3 Ba4 B1 116.15(5) 6_656 3
S3 Ba4 B1 116.15(5) 2_655 3
S6 Ba4 Sb1' 37.95(9) . 2_655
S6 Ba4 Sb1' 37.95(9) 4_556 2_655
S1 Ba4 Sb1' 40.68(18) 2_655 2_655
S1 Ba4 Sb1' 81.93(18) 9_656 2_655
S3 Ba4 Sb1' 127.97(8) 5_656 2_655
S3 Ba4 Sb1' 102.10(11) 3_655 2_655
S3 Ba4 Sb1' 102.10(11) 6_656 2_655
S3 Ba4 Sb1' 127.97(8) 2_655 2_655
B1 Ba4 Sb1' 20.63(13) 3 2_655
S6 Ba4 Sb1' 37.95(9) . 9_656
S6 Ba4 Sb1' 37.95(9) 4_556 9_656
S1 Ba4 Sb1' 81.93(18) 2_655 9_656
S1 Ba4 Sb1' 40.68(18) 9_656 9_656
S3 Ba4 Sb1' 102.10(11) 5_656 9_656
S3 Ba4 Sb1' 127.97(8) 3_655 9_656
S3 Ba4 Sb1' 127.97(8) 6_656 9_656
S3 Ba4 Sb1' 102.10(11) 2_655 9_656
B1 Ba4 Sb1' 20.63(13) 3 9_656
Sb1' Ba4 Sb1' 41.3(3) 2_655 9_656
S6 Ba4 Sb1 91.861(16) . 2_655
S6 Ba4 Sb1 91.861(16) 4_556 2_655
S1 Ba4 Sb1 153.51(13) 2_655 2_655
S1 Ba4 Sb1 30.90(12) 9_656 2_655
S3 Ba4 Sb1 53.67(6) 5_656 2_655
S3 Ba4 Sb1 123.94(6) 3_655 2_655
S3 Ba4 Sb1 123.94(6) 6_656 2_655
S3 Ba4 Sb1 53.67(6) 2_655 2_655
B1 Ba4 Sb1 92.209(19) 3 2_655
Sb1' Ba4 Sb1 112.84(13) 2_655 2_655
Sb1' Ba4 Sb1 71.58(13) 9_656 2_655
Sb1' B1 Sb1' 174(2) 3_565 8_566
Sb1' B1 S5 93.0(10) 3_565 2
Sb1' B1 S5 93.0(10) 8_566 2
Sb1' B1 S6 88.6(5) 3_565 5_556
Sb1' B1 S6 88.6(5) 8_566 5_556
S5 B1 S6 117.5(6) 2 5_556
Sb1' B1 S6 88.6(5) 3_565 2
Sb1' B1 S6 88.6(5) 8_566 2
S5 B1 S6 117.5(6) 2 2
S6 B1 S6 125.0(12) 5_556 2
Sb1' B1 Ba4 87.0(10) 3_565 2
Sb1' B1 Ba4 87.0(10) 8_566 2
S5 B1 Ba4 180.000(1) 2 2
S6 B1 Ba4 62.5(6) 5_556 2
S6 B1 Ba4 62.5(6) 2 2
S10 B2 S10 129.4(11) 7 3
S10 B2 S9 115.3(5) 7 .
S10 B2 S9 115.3(5) 3 .
S7 B3 S7 119.3(12) 2_655 9_655
S7 B3 S8 120.3(6) 2_655 .
S7 B3 S8 120.3(6) 9_655 .
S7 B3 Ba1 66.9(5) 2_655 4
S7 B3 Ba1 66.9(5) 9_655 4
S8 B3 Ba1 141.0(2) . 4
S7 B3 Ba1 66.9(5) 2_655 .
S7 B3 Ba1 66.9(5) 9_655 .
S8 B3 Ba1 141.0(2) . .
Ba1 B3 Ba1 77.9(5) 4 .
B1 Sb1' S6 56.6(5) 2_665 3_665
B1 Sb1' S6 56.6(5) 2_665 6_666
S6 Sb1' S6 95.6(3) 3_665 6_666
B1 Sb1' S5 53.1(10) 2_665 3_665
S6 Sb1' S5 88.7(3) 3_665 3_665
S6 Sb1' S5 88.7(3) 6_666 3_665
B1 Sb1' S1 129.8(11) 2_665 .
S6 Sb1' S1 93.2(3) 3_665 .
S6 Sb1' S1 93.2(3) 6_666 .
S5 Sb1' S1 177.2(4) 3_665 .
B1 Sb1' Sb1' 3.0(10) 2_665 7_556
S6 Sb1' Sb1' 55.25(19) 3_665 7_556
S6 Sb1' Sb1' 55.25(19) 6_666 7_556
S5 Sb1' Sb1' 56.1(2) 3_665 7_556
S1 Sb1' Sb1' 126.7(2) . 7_556
B1 Sb1' Ba4 72.4(10) 2_665 3_665
S6 Sb1' Ba4 57.74(19) 3_665 3_665
S6 Sb1' Ba4 57.74(19) 6_666 3_665
S5 Sb1' Ba4 125.4(3) 3_665 3_665
S1 Sb1' Ba4 57.4(2) . 3_665
Sb1' Sb1' Ba4 69.37(13) 7_556 3_665
B1 Sb1' Ba3 106.2(11) 2_665 2_665
S6 Sb1' Ba3 121.6(2) 3_665 2_665
S6 Sb1' Ba3 121.6(2) 6_666 2_665
S5 Sb1' Ba3 53.18(16) 3_665 2_665
S1 Sb1' Ba3 124.0(3) . 2_665
Sb1' Sb1' Ba3 109.25(12) 7_556 2_665
Ba4 Sb1' Ba3 178.6(3) 3_665 2_665
B1 Sb1' Ba3 175.7(11) 2_665 .
S6 Sb1' Ba3 125.3(2) 3_665 .
S6 Sb1' Ba3 125.3(2) 6_666 .
S5 Sb1' Ba3 122.6(3) 3_665 .
S1 Sb1' Ba3 54.6(2) . .
Sb1' Sb1' Ba3 178.66(11) 7_556 .
Ba4 Sb1' Ba3 112.0(2) 3_665 .
Ba3 Sb1' Ba3 69.41(13) 2_665 .
B1 Sb1' Ba2 110.9(5) 2_665 .
S6 Sb1' Ba2 54.34(11) 3_665 .
S6 Sb1' Ba2 131.6(3) 6_666 .
S5 Sb1' Ba2 122.58(10) 3_665 .
S1 Sb1' Ba2 57.33(10) . .
Sb1' Sb1' Ba2 109.58(11) 7_556 .
Ba4 Sb1' Ba2 73.84(12) 3_665 .
Ba3 Sb1' Ba2 106.82(13) 2_665 .
Ba3 Sb1' Ba2 71.03(12) . .
B1 Sb1' Ba2 110.9(5) 2_665 4_556
S6 Sb1' Ba2 131.6(3) 3_665 4_556
S6 Sb1' Ba2 54.34(11) 6_666 4_556
S5 Sb1' Ba2 122.58(10) 3_665 4_556
S1 Sb1' Ba2 57.33(10) . 4_556
Sb1' Sb1' Ba2 109.58(11) 7_556 4_556
Ba4 Sb1' Ba2 73.84(12) 3_665 4_556
Ba3 Sb1' Ba2 106.82(13) 2_665 4_556
Ba3 Sb1' Ba2 71.03(12) . 4_556
Ba2 Sb1' Ba2 114.6(2) . 4_556
S1 Sb1 S1 164.4(4) 3 7_556
S1 Sb1 S2 94.99(11) 3 4_556
S1 Sb1 S2 94.99(11) 7_556 4_556
S1 Sb1 S2 94.99(11) 3 .
S1 Sb1 S2 94.99(11) 7_556 .
S2 Sb1 S2 100.30(18) 4_556 .
S1 Sb1 Ba3 139.43(18) 3 7_556
S1 Sb1 Ba3 56.19(18) 7_556 7_556
S2 Sb1 Ba3 61.38(6) 4_556 7_556
S2 Sb1 Ba3 61.38(6) . 7_556
S1 Sb1 Ba3 56.19(18) 3 3
S1 Sb1 Ba3 139.43(18) 7_556 3
S2 Sb1 Ba3 61.38(6) 4_556 3
S2 Sb1 Ba3 61.38(6) . 3
Ba3 Sb1 Ba3 83.24(4) 7_556 3
S1 Sb1 Ba4 49.98(18) 3 2_545
S1 Sb1 Ba4 114.40(18) 7_556 2_545
S2 Sb1 Ba4 122.83(7) 4_556 2_545
S2 Sb1 Ba4 122.83(7) . 2_545
Ba3 Sb1 Ba4 170.59(3) 7_556 2_545
Ba3 Sb1 Ba4 106.17(2) 3 2_545
S1 Sb1 Ba4 114.40(18) 3 3_665
S1 Sb1 Ba4 49.98(18) 7_556 3_665
S2 Sb1 Ba4 122.83(7) 4_556 3_665
S2 Sb1 Ba4 122.83(7) . 3_665
Ba3 Sb1 Ba4 106.17(2) 7_556 3_665
Ba3 Sb1 Ba4 170.59(3) 3 3_665
Ba4 Sb1 Ba4 64.42(4) 2_545 3_665
S3 Sb2 S3 97.19(10) 2 .
S3 Sb2 S3 97.19(10) 2 3
S3 Sb2 S3 97.19(10) . 3
S4 Sb3 S4 97.47(7) 3_565 2_665
S4 Sb3 S4 97.47(7) 3_565 .
S4 Sb3 S4 97.47(7) 2_665 .
Sb1 S1 Sb1' 178.9(4) 2 .
Sb1 S1 Ba4 99.1(2) 2 3_665
Sb1' S1 Ba4 81.9(3) . 3_665
Sb1 S1 Ba3 91.2(2) 2 .
Sb1' S1 Ba3 87.8(3) . .
Ba4 S1 Ba3 169.7(2) 3_665 .
Sb1 S1 Ba2 94.33(11) 2 4_556
Sb1' S1 Ba2 85.65(11) . 4_556
Ba4 S1 Ba2 90.41(11) 3_665 4_556
Ba3 S1 Ba2 88.80(11) . 4_556
Sb1 S1 Ba2 94.33(11) 2 .
Sb1' S1 Ba2 85.65(11) . .
Ba4 S1 Ba2 90.41(11) 3_665 .
Ba3 S1 Ba2 88.80(11) . .
Ba2 S1 Ba2 171.1(2) 4_556 .
Sb1 S2 Ba1 156.46(15) . .
Sb1 S2 Ba2 89.73(9) . 3
Ba1 S2 Ba2 106.73(8) . 3
Sb1 S2 Ba2 89.73(9) . 10
Ba1 S2 Ba2 106.73(8) . 10
Ba2 S2 Ba2 89.57(9) 3 10
Sb1 S2 Ba3 80.35(8) . 7_556
Ba1 S2 Ba3 84.04(8) . 7_556
Ba2 S2 Ba3 169.16(12) 3 7_556
Ba2 S2 Ba3 86.056(19) 10 7_556
Sb1 S2 Ba3 80.35(8) . 3
Ba1 S2 Ba3 84.04(8) . 3
Ba2 S2 Ba3 86.056(19) 3 3
Ba2 S2 Ba3 169.16(12) 10 3
Ba3 S2 Ba3 96.48(9) 7_556 3
Sb2 S3 Ba4 95.92(8) . 3_665
Sb2 S3 Ba4 95.92(8) . 2_545
Ba4 S3 Ba4 84.06(8) 3_665 2_545
Sb2 S3 Ba2 113.51(8) . 10
Ba4 S3 Ba2 87.75(3) 3_665 10
Ba4 S3 Ba2 150.13(10) 2_545 10
Sb2 S3 Ba2 113.51(8) . 3
Ba4 S3 Ba2 150.13(10) 3_665 3
Ba4 S3 Ba2 87.75(3) 2_545 3
Ba2 S3 Ba2 85.19(7) 10 3
Sb3 S4 Ba3 96.41(7) . 2_665
Sb3 S4 Ba3 95.52(8) . .
Ba3 S4 Ba3 88.29(6) 2_665 .
Sb3 S4 Ba2 114.13(8) . .
Ba3 S4 Ba2 149.45(8) 2_665 .
Ba3 S4 Ba2 88.69(6) . .
Sb3 S4 Ba1 111.91(8) . 3_665
Ba3 S4 Ba1 83.74(6) 2_665 3_665
Ba3 S4 Ba1 152.09(8) . 3_665
Ba2 S4 Ba1 84.85(5) . 3_665
B1 S5 Sb1' 33.9(2) 3 9_656
B1 S5 Sb1' 33.9(2) 3 2_655
Sb1' S5 Sb1' 67.9(4) 9_656 2_655
B1 S5 Ba3 124.29(7) 3 3
Sb1' S5 Ba3 158.2(2) 9_656 3
Sb1' S5 Ba3 90.36(19) 2_655 3
B1 S5 Ba3 124.29(7) 3 7_556
Sb1' S5 Ba3 90.36(19) 9_656 7_556
Sb1' S5 Ba3 158.2(2) 2_655 7_556
Ba3 S5 Ba3 111.42(13) 3 7_556
B1 S5 Ba1 93.67(7) 3 .
Sb1' S5 Ba1 93.05(6) 9_656 .
Sb1' S5 Ba1 93.05(6) 2_655 .
Ba3 S5 Ba1 87.93(4) 3 .
Ba3 S5 Ba1 87.93(4) 7_556 .
B1 S5 Ba1 93.67(7) 3 4_556
Sb1' S5 Ba1 93.05(6) 9_656 4_556
Sb1' S5 Ba1 93.05(6) 2_655 4_556
Ba3 S5 Ba1 87.93(4) 3 4_556
Ba3 S5 Ba1 87.93(4) 7_556 4_556
Ba1 S5 Ba1 172.66(15) . 4_556
B1 S6 Sb1' 34.8(2) 3 9_656
B1 S6 Sb1' 34.8(2) 3 2_655
Sb1' S6 Sb1' 69.5(4) 9_656 2_655
B1 S6 Ba4 84.9(6) 3 .
Sb1' S6 Ba4 84.3(2) 9_656 .
Sb1' S6 Ba4 84.3(2) 2_655 .
B1 S6 Ba2 125.91(6) 3 2_655
Sb1' S6 Ba2 160.6(2) 9_656 2_655
Sb1' S6 Ba2 91.14(18) 2_655 2_655
Ba4 S6 Ba2 92.84(9) . 2_655
B1 S6 Ba2 125.91(6) 3 12_655
Sb1' S6 Ba2 91.14(18) 9_656 12_655
Sb1' S6 Ba2 160.6(2) 2_655 12_655
Ba4 S6 Ba2 92.84(9) . 12_655
Ba2 S6 Ba2 108.18(11) 2_655 12_655
B1 S6 Ba1 91.6(6) 3 .
Sb1' S6 Ba1 92.8(2) 9_656 .
Sb1' S6 Ba1 92.8(2) 2_655 .
Ba4 S6 Ba1 176.50(14) . .
Ba2 S6 Ba1 89.21(8) 2_655 .
Ba2 S6 Ba1 89.21(8) 12_655 .
B3 S7 Ba2 87.9(5) 3_665 4
B3 S7 Ba2 87.9(5) 3_665 .
Ba2 S7 Ba2 84.31(8) 4 .
B3 S7 Ba1 81.8(5) 3_665 3_665
Ba2 S7 Ba1 169.74(12) 4 3_665
Ba2 S7 Ba1 94.33(2) . 3_665
B3 S7 Ba1 81.8(5) 3_665 6_665
Ba2 S7 Ba1 94.33(2) 4 6_665
Ba2 S7 Ba1 169.74(12) . 6_665
Ba1 S7 Ba1 85.19(8) 3_665 6_665
B3 S8 Ba2 78.10(8) . 5_655
B3 S8 Ba2 78.10(8) . 12_655
Ba2 S8 Ba2 156.20(17) 5_655 12_655
B3 S8 Ba2 78.10(8) . 2_655
Ba2 S8 Ba2 75.44(3) 5_655 2_655
Ba2 S8 Ba2 99.58(4) 12_655 2_655
B3 S8 Ba2 78.10(8) . 9_655
Ba2 S8 Ba2 99.58(4) 5_655 9_655
Ba2 S8 Ba2 75.44(3) 12_655 9_655
Ba2 S8 Ba2 156.20(17) 2_655 9_655
B2 S9 Ba2 87.65(8) . 10
B2 S9 Ba2 87.65(8) . 6
Ba2 S9 Ba2 175.30(17) 10 6
B2 S9 Ba2 87.65(8) . 3
Ba2 S9 Ba2 95.71(2) 10 3
Ba2 S9 Ba2 84.10(2) 6 3
B2 S9 Ba2 87.65(8) . 7
Ba2 S9 Ba2 84.10(2) 10 7
Ba2 S9 Ba2 95.71(2) 6 7
Ba2 S9 Ba2 175.30(17) 3 7
B2 S10 Ba1 80.5(4) 2 5
B2 S10 Ba1 80.5(4) 2 2
Ba1 S10 Ba1 78.77(8) 5 2
B2 S10 Ba2 82.3(4) 2 4
Ba1 S10 Ba2 100.13(3) 5 4
Ba1 S10 Ba2 162.67(12) 2 4
B2 S10 Ba2 82.3(4) 2 .
Ba1 S10 Ba2 162.67(12) 5 .
Ba1 S10 Ba2 100.13(3) 2 .
Ba2 S10 Ba2 75.70(8) 4 .

loop_
_geom_bond_atom_site_label_1
_geom_bond_atom_site_label_2
_geom_bond_distance
_geom_bond_site_symmetry_2
Ba1 S7 3.179(2) 2_655
Ba1 S7 3.179(2) 9_655
Ba1 S2 3.210(4) .
Ba1 S5 3.3074(9) .
Ba1 S6 3.350(4) .
Ba1 S10 3.391(3) 3
Ba1 S10 3.391(3) 7
Ba1 B3 3.421(17) .
Ba1 S4 3.488(2) 12_655
Ba1 S4 3.488(2) 2_655
Ba1 Ba1 4.3028(16) 4
Ba1 Ba3 4.4542(8) 7_556
Ba2 S7 3.129(2) .
Ba2 S6 3.236(2) 3_665
Ba2 S2 3.300(3) 2
Ba2 S1 3.3622(8) .
Ba2 S4 3.367(2) .
Ba2 S10 3.422(3) .
Ba2 S3 3.435(2) 2
Ba2 Sb1' 3.983(5) .
Ba2 Ba2 4.1999(11) 4
Ba2 Ba4 4.5944(7) 3_665
Ba3 S5 3.105(2) 2
Ba3 S4 3.176(2) 6_566
Ba3 S4 3.176(2) 3_565
Ba3 S1 3.210(7) .
Ba3 S4 3.212(2) 4_556
Ba3 S4 3.212(2) .
Ba3 S2 3.439(3) 2
Ba3 S2 3.439(3) 5_556
Ba3 Sb1 3.8624(14) 2
Ba3 Sb1' 3.879(8) 3_565
Ba3 Sb1' 3.935(8) .
Ba3 Ba3 4.4491(15) 3_565
Ba4 S6 3.105(4) .
Ba4 S6 3.105(4) 4_556
Ba4 S1 3.107(6) 2_655
Ba4 S1 3.107(6) 9_656
Ba4 S3 3.189(2) 5_656
Ba4 S3 3.189(2) 3_655
Ba4 S3 3.189(2) 6_656
Ba4 S3 3.189(2) 2_655
Ba4 B1 3.49(2) 3
Ba4 Sb1' 3.653(8) 2_655
Ba4 Sb1' 3.653(8) 9_656
Ba4 Sb1 4.0059(13) 2_655
B1 Sb1' 1.289(8) 3_565
B1 Sb1' 1.289(8) 8_566
B1 S5 1.84(2) 2
B1 S6 1.885(11) 5_556
B1 S6 1.885(11) 2
B1 Ba4 3.49(2) 2
B2 S10 1.772(8) 7
B2 S10 1.772(8) 3
B2 S9 1.975(18) .
B3 S7 1.794(11) 2_655
B3 S7 1.794(11) 9_655
B3 S8 1.86(2) .
B3 Ba1 3.421(17) 4
Sb1' B1 1.289(8) 2_665
Sb1' S6 2.258(6) 3_665
Sb1' S6 2.258(6) 6_666
Sb1' S5 2.305(9) 3_665
Sb1' S1 2.405(11) .
Sb1' Sb1' 2.574(16) 7_556
Sb1' Ba4 3.653(8) 3_665
Sb1' Ba3 3.879(8) 2_665
Sb1' Ba2 3.983(5) 4_556
Sb1 S1 2.084(6) 3
Sb1 S1 2.084(6) 7_556
Sb1 S2 2.427(4) 4_556
Sb1 S2 2.427(4) .
Sb1 Ba3 3.8624(14) 7_556
Sb1 Ba3 3.8624(14) 3
Sb1 Ba4 4.0059(13) 2_545
Sb1 Ba4 4.0059(13) 3_665
Sb2 S3 2.448(3) 2
Sb2 S3 2.448(3) .
Sb2 S3 2.448(3) 3
Sb3 S4 2.446(2) 3_565
Sb3 S4 2.446(2) 2_665
Sb3 S4 2.446(2) .
S1 Sb1 2.084(6) 2
S1 Ba4 3.107(6) 3_665
S1 Ba2 3.3622(8) 4_556
S2 Ba2 3.300(3) 3
S2 Ba2 3.300(3) 10
S2 Ba3 3.439(3) 7_556
S2 Ba3 3.439(3) 3
S3 Ba4 3.189(2) 3_665
S3 Ba4 3.189(2) 2_545
S3 Ba2 3.435(2) 10
S3 Ba2 3.435(2) 3
S4 Ba3 3.176(2) 2_665
S4 Ba1 3.488(2) 3_665
S5 B1 1.84(2) 3
S5 Sb1' 2.305(9) 9_656
S5 Sb1' 2.305(9) 2_655
S5 Ba3 3.105(2) 3
S5 Ba3 3.105(2) 7_556
S5 Ba1 3.3074(8) 4_556
S6 B1 1.885(11) 3
S6 Sb1' 2.258(6) 9_656
S6 Sb1' 2.258(6) 2_655
S6 Ba2 3.236(2) 2_655
S6 Ba2 3.236(2) 12_655
S7 B3 1.794(11) 3_665
S7 Ba2 3.129(2) 4
S7 Ba1 3.179(2) 3_665
S7 Ba1 3.179(2) 6_665
S8 Ba2 3.4326(12) 5_655
S8 Ba2 3.4326(12) 12_655
S8 Ba2 3.4326(12) 2_655
S8 Ba2 3.4326(12) 9_655
S9 Ba2 3.1354(6) 10
S9 Ba2 3.1354(6) 6
S9 Ba2 3.1354(6) 3
S9 Ba2 3.1354(6) 7
S10 B2 1.772(8) 2
S10 Ba1 3.391(3) 5
S10 Ba1 3.391(3) 2
S10 Ba2 3.422(3) 4
